data_4337176
loop_
_publ_author_name
'Kumar, Shanish'
'Mani, Ganesan'
'Dutta, Debodyuti'
'Mishra, Sabyashachi'

_publ_section_title
;
 Structural Diversity of Copper(I) Complexes Formed by Pyrrole- and
 Dipyrrolylmethane-Based Diphosphine Ligands with
 Cu-X&#x00B7;&#x00B7;&#x00B7;HN Hydrogen Bonds.
;
_journal_issue 2
_journal_name_full 'Inorganic chemistry'
_journal_page_first 700
_journal_page_last 709
_journal_paper_doi 10.1021/ic402253y
_journal_volume 53
_journal_year 2014
_chemical_formula_sum 'C47 H40 Cu I N2 P2'
_chemical_formula_weight 885.19
_chemical_name_systematic
;
 ?
;
_space_group_IT_number 2
_symmetry_cell_setting triclinic
_symmetry_space_group_name_Hall '-P 1'
_symmetry_space_group_name_H-M 'P -1'
_atom_sites_solution_hydrogens geom
_atom_sites_solution_primary direct
_atom_sites_solution_secondary difmap
_audit_creation_method SHELXL-97
_cell_angle_alpha 76.012(5)
_cell_angle_beta 85.609(5)
_cell_angle_gamma 75.171(5)
_cell_formula_units_Z 2
_cell_length_a 9.5043(14)
_cell_length_b 11.7029(18)
_cell_length_c 19.291(3)
_cell_measurement_reflns_used 23498
_cell_measurement_temperature 293(2)
_cell_measurement_theta_max 24.72
_cell_measurement_theta_min 1.09
_cell_volume 2012.5(5)
_computing_structure_refinement 'SHELXL-97 (Sheldrick, 2008)'
_computing_structure_solution 'SHELXS-97 (Sheldrick, 1990)'
_diffrn_ambient_temperature 293(2)
_diffrn_measured_fraction_theta_full 0.991
_diffrn_measured_fraction_theta_max 0.991
_diffrn_measurement_device_type 'Bruker CCD APEX 2'
_diffrn_measurement_method hemisphere
_diffrn_radiation_monochromator graphite
_diffrn_radiation_source 'fine-focus sealed tube'
_diffrn_radiation_type MoK\a
_diffrn_radiation_wavelength 0.71073
_diffrn_reflns_av_R_equivalents 0.0610
_diffrn_reflns_av_sigmaI/netI 0.0677
_diffrn_reflns_limit_h_max 11
_diffrn_reflns_limit_h_min -10
_diffrn_reflns_limit_k_max 13
_diffrn_reflns_limit_k_min -13
_diffrn_reflns_limit_l_max 19
_diffrn_reflns_limit_l_min -22
_diffrn_reflns_number 23498
_diffrn_reflns_theta_full 24.72
_diffrn_reflns_theta_max 24.72
_diffrn_reflns_theta_min 1.09
_exptl_absorpt_coefficient_mu 1.425
_exptl_absorpt_correction_T_max 0.8648
_exptl_absorpt_correction_T_min 0.6811
_exptl_absorpt_correction_type multi-scan
_exptl_absorpt_process_details SADABS
_exptl_crystal_colour Colorless
_exptl_crystal_density_diffrn 1.461
_exptl_crystal_density_method 'not measured'
_exptl_crystal_description Prism
_exptl_crystal_F_000 896
_exptl_crystal_size_max 0.29
_exptl_crystal_size_mid 0.17
_exptl_crystal_size_min 0.11
_refine_diff_density_max 0.824
_refine_diff_density_min -0.448
_refine_diff_density_rms 0.081
_refine_ls_extinction_method none
_refine_ls_goodness_of_fit_ref 1.029
_refine_ls_hydrogen_treatment mixed
_refine_ls_matrix_type full
_refine_ls_number_parameters 484
_refine_ls_number_reflns 6810
_refine_ls_number_restraints 0
_refine_ls_restrained_S_all 1.029
_refine_ls_R_factor_all 0.0897
_refine_ls_R_factor_gt 0.0483
_refine_ls_shift/su_max 0.000
_refine_ls_shift/su_mean 0.000
_refine_ls_structure_factor_coef Fsqd
_refine_ls_weighting_details 'calc w=1/[\s^2^(Fo^2^)+(0.0487P)^2^+0.0000P] where P=(Fo^2^+2Fc^2^)/3'
_refine_ls_weighting_scheme calc
_refine_ls_wR_factor_gt 0.0944
_refine_ls_wR_factor_ref 0.1101
_reflns_number_gt 4444
_reflns_number_total 6810
_reflns_threshold_expression >2\s(I)
_cod_data_source_file ic402253y_si_002.cif
_cod_data_source_block complex6
_cod_depositor_comments
;
The following automatic conversions were performed:

'_symmetry_cell_setting' value 'Triclinic' changed to 'triclinic'
according to
/usr/data/users/saulius/automatic-downloads/current/ACS/lib/dictionaries/cif_core.dic
dictionary named 'cif_core.dic' version 2.4.2 from 2011-04-26.

Automatic conversion script
Id: cif_fix_values 2281 2013-09-26 08:29:07Z andrius 
;
_cod_original_sg_symbol_H-M P-1
_cod_database_code 4337176

loop_
_symmetry_equiv_pos_as_xyz
'x, y, z'
'-x, -y, -z'

loop_
_atom_site_label
_atom_site_type_symbol
_atom_site_fract_x
_atom_site_fract_y
_atom_site_fract_z
_atom_site_U_iso_or_equiv
_atom_site_adp_type
_atom_site_occupancy
_atom_site_symmetry_multiplicity
_atom_site_calc_flag
_atom_site_refinement_flags
C1 C 0.8061(5) -0.0076(4) 0.2390(2) 0.0376(12) Uani 1 1 d .
C2 C 0.9374(6) 0.0014(5) 0.2038(3) 0.0522(14) Uani 1 1 d .
H2 H 0.9575 0.0772 0.1873 0.063 Uiso 1 1 calc R
C3 C 1.0389(6) -0.1022(6) 0.1932(3) 0.0618(16) Uani 1 1 d .
H3 H 1.1245 -0.0951 0.1677 0.074 Uiso 1 1 calc R
C4 C 1.0130(7) -0.2156(5) 0.2205(3) 0.0634(17) Uani 1 1 d .
H4 H 1.0825 -0.2852 0.2153 0.076 Uiso 1 1 calc R
C5 C 0.8855(7) -0.2242(5) 0.2548(3) 0.0584(16) Uani 1 1 d .
H5 H 0.8679 -0.3006 0.2728 0.070 Uiso 1 1 calc R
C6 C 0.7797(6) -0.1218(4) 0.2638(3) 0.0459(13) Uani 1 1 d .
H6 H 0.6916 -0.1299 0.2863 0.055 Uiso 1 1 calc R
C7 C 0.5225(5) 0.0846(4) 0.2971(3) 0.0421(12) Uani 1 1 d .
C8 C 0.4132(6) 0.0602(5) 0.2645(3) 0.0647(17) Uani 1 1 d .
H8 H 0.4175 0.0671 0.2154 0.078 Uiso 1 1 calc R
C9 C 0.2965(7) 0.0255(5) 0.3041(5) 0.080(2) Uani 1 1 d .
H9 H 0.2201 0.0134 0.2817 0.096 Uiso 1 1 calc R
C10 C 0.2961(8) 0.0094(6) 0.3773(5) 0.090(2) Uani 1 1 d .
H10 H 0.2210 -0.0176 0.4046 0.108 Uiso 1 1 calc R
C11 C 0.4021(8) 0.0318(6) 0.4094(4) 0.087(2) Uani 1 1 d .
H11 H 0.3997 0.0218 0.4587 0.104 Uiso 1 1 calc R
C12 C 0.5148(7) 0.0698(5) 0.3698(3) 0.0665(17) Uani 1 1 d .
H12 H 0.5876 0.0858 0.3929 0.080 Uiso 1 1 calc R
C13 C 0.6204(5) 0.2083(4) 0.1583(2) 0.0440(13) Uani 1 1 d .
H13A H 0.7054 0.2134 0.1277 0.053 Uiso 1 1 calc R
H13B H 0.5674 0.1601 0.1412 0.053 Uiso 1 1 calc R
C14 C 0.5252(5) 0.3334(4) 0.1543(2) 0.0364(11) Uani 1 1 d .
C15 C 0.3833(5) 0.3749(4) 0.1715(3) 0.0438(13) Uani 1 1 d .
H15 H 0.3176 0.3278 0.1896 0.053 Uiso 1 1 calc R
C16 C 0.3537(5) 0.5023(4) 0.1570(2) 0.0401(12) Uani 1 1 d .
H16 H 0.2643 0.5538 0.1642 0.048 Uiso 1 1 calc R
C17 C 0.4764(5) 0.5387(4) 0.1308(2) 0.0329(11) Uani 1 1 d .
C18 C 0.5170(5) 0.6597(4) 0.1217(2) 0.0341(11) Uani 1 1 d .
C19 C 0.4022(5) 0.7701(4) 0.0814(2) 0.0356(11) Uani 1 1 d .
C20 C 0.2929(5) 0.7568(4) 0.0425(3) 0.0444(13) Uani 1 1 d .
H20 H 0.2829 0.6797 0.0429 0.053 Uiso 1 1 calc R
C21 C 0.1973(5) 0.8600(5) 0.0024(3) 0.0562(15) Uani 1 1 d .
H21 H 0.1241 0.8511 -0.0237 0.067 Uiso 1 1 calc R
C22 C 0.2117(6) 0.9735(5) 0.0018(3) 0.0614(16) Uani 1 1 d .
H22 H 0.1479 1.0416 -0.0244 0.074 Uiso 1 1 calc R
C23 C 0.3195(6) 0.9869(5) 0.0398(3) 0.0606(16) Uani 1 1 d .
H23 H 0.3291 1.0643 0.0392 0.073 Uiso 1 1 calc R
C24 C 0.4146(5) 0.8861(4) 0.0792(3) 0.0498(14) Uani 1 1 d .
H24 H 0.4880 0.8965 0.1046 0.060 Uiso 1 1 calc R
C25 C 0.6615(5) 0.6593(4) 0.0788(2) 0.0337(11) Uani 1 1 d .
C26 C 0.6784(5) 0.6274(4) 0.0132(3) 0.0436(13) Uani 1 1 d .
H26 H 0.6033 0.6052 -0.0043 0.052 Uiso 1 1 calc R
C27 C 0.8056(6) 0.6285(5) -0.0261(3) 0.0533(14) Uani 1 1 d .
H27 H 0.8156 0.6072 -0.0699 0.064 Uiso 1 1 calc R
C28 C 0.9178(6) 0.6607(5) -0.0011(3) 0.0532(15) Uani 1 1 d .
H28 H 1.0042 0.6596 -0.0274 0.064 Uiso 1 1 calc R
C29 C 0.9013(6) 0.6945(5) 0.0629(3) 0.0497(14) Uani 1 1 d .
H29 H 0.9762 0.7177 0.0799 0.060 Uiso 1 1 calc R
C30 C 0.7736(5) 0.6941(4) 0.1023(3) 0.0417(12) Uani 1 1 d .
H30 H 0.7632 0.7178 0.1455 0.050 Uiso 1 1 calc R
C31 C 0.5290(5) 0.6685(4) 0.1985(2) 0.0349(11) Uani 1 1 d .
C32 C 0.4477(5) 0.7394(4) 0.2403(3) 0.0454(13) Uani 1 1 d .
H32 H 0.3706 0.8064 0.2251 0.054 Uiso 1 1 calc R
C33 C 0.4999(6) 0.6945(4) 0.3111(3) 0.0467(13) Uani 1 1 d .
H33 H 0.4635 0.7269 0.3502 0.056 Uiso 1 1 calc R
C34 C 0.6118(5) 0.5965(4) 0.3115(2) 0.0388(12) Uani 1 1 d .
C35 C 0.7043(6) 0.5102(4) 0.3706(2) 0.0451(13) Uani 1 1 d .
H35A H 0.6767 0.5377 0.4144 0.054 Uiso 1 1 calc R
H35B H 0.8050 0.5127 0.3598 0.054 Uiso 1 1 calc R
C36 C 0.8000(5) 0.2834(4) 0.4654(3) 0.0387(12) Uani 1 1 d .
C37 C 0.7750(6) 0.3291(5) 0.5268(3) 0.0511(14) Uani 1 1 d .
H37 H 0.6970 0.3953 0.5285 0.061 Uiso 1 1 calc R
C38 C 0.8643(7) 0.2777(5) 0.5851(3) 0.0619(16) Uani 1 1 d .
H38 H 0.8457 0.3081 0.6261 0.074 Uiso 1 1 calc R
C39 C 0.9806(7) 0.1814(5) 0.5822(3) 0.0620(16) Uani 1 1 d .
H39 H 1.0409 0.1463 0.6214 0.074 Uiso 1 1 calc R
C40 C 1.0084(6) 0.1367(5) 0.5223(3) 0.0581(15) Uani 1 1 d .
H40 H 1.0886 0.0723 0.5204 0.070 Uiso 1 1 calc R
C41 C 0.9178(6) 0.1867(4) 0.4641(3) 0.0486(13) Uani 1 1 d .
H41 H 0.9368 0.1548 0.4237 0.058 Uiso 1 1 calc R
C42 C 0.5021(5) 0.3562(4) 0.4122(3) 0.0401(12) Uani 1 1 d .
C43 C 0.4547(6) 0.3060(5) 0.4793(3) 0.0509(14) Uani 1 1 d .
H43 H 0.5216 0.2711 0.5159 0.061 Uiso 1 1 calc R
C44 C 0.3094(7) 0.3067(6) 0.4932(4) 0.0677(17) Uani 1 1 d .
H44 H 0.2795 0.2718 0.5386 0.081 Uiso 1 1 calc R
C45 C 0.2109(7) 0.3582(6) 0.4405(4) 0.078(2) Uani 1 1 d .
H45 H 0.1134 0.3589 0.4501 0.093 Uiso 1 1 calc R
C46 C 0.2528(7) 0.4089(6) 0.3739(4) 0.0764(19) Uani 1 1 d .
H46 H 0.1844 0.4440 0.3381 0.092 Uiso 1 1 calc R
C47 C 0.3987(6) 0.4081(5) 0.3594(3) 0.0591(15) Uani 1 1 d .
H47 H 0.4271 0.4429 0.3137 0.071 Uiso 1 1 calc R
N1 N 0.5817(4) 0.4331(4) 0.1295(2) 0.0371(10) Uani 1 1 d .
H1N H 0.659(5) 0.433(5) 0.119(3) 0.044 Uiso 1 1 d .
N2 N 0.6298(4) 0.5805(3) 0.2431(2) 0.0373(10) Uani 1 1 d .
H2N H 0.693(5) 0.534(4) 0.231(3) 0.045 Uiso 1 1 d .
P1 P 0.67889(13) 0.13308(11) 0.25051(7) 0.0362(3) Uani 1 1 d .
P2 P 0.69117(14) 0.35118(11) 0.38590(7) 0.0379(3) Uani 1 1 d .
Cu1 Cu 0.76670(6) 0.26206(5) 0.29399(3) 0.04007(18) Uani 1 1 d .
I1 I 0.96402(4) 0.34507(4) 0.21751(2) 0.06252(16) Uani 1 1 d .

loop_
_atom_site_aniso_label
_atom_site_aniso_U_11
_atom_site_aniso_U_22
_atom_site_aniso_U_33
_atom_site_aniso_U_23
_atom_site_aniso_U_13
_atom_site_aniso_U_12
C1 0.041(3) 0.039(3) 0.034(3) -0.011(2) -0.005(2) -0.007(2)
C2 0.048(3) 0.053(3) 0.050(3) -0.008(3) 0.002(3) -0.008(3)
C3 0.043(3) 0.074(4) 0.061(4) -0.022(3) 0.003(3) 0.004(3)
C4 0.058(4) 0.057(4) 0.073(4) -0.033(3) -0.010(3) 0.010(3)
C5 0.069(4) 0.043(3) 0.066(4) -0.021(3) -0.015(4) -0.006(3)
C6 0.044(3) 0.045(3) 0.054(3) -0.018(3) -0.007(3) -0.012(3)
C7 0.039(3) 0.035(3) 0.053(4) -0.014(2) 0.003(3) -0.008(2)
C8 0.056(4) 0.067(4) 0.077(4) -0.021(3) 0.005(4) -0.024(3)
C9 0.048(4) 0.067(4) 0.138(7) -0.035(4) 0.007(4) -0.032(3)
C10 0.078(5) 0.088(5) 0.112(7) -0.040(5) 0.052(5) -0.034(4)
C11 0.098(6) 0.110(6) 0.077(5) -0.036(4) 0.032(5) -0.065(5)
C12 0.076(4) 0.072(4) 0.064(4) -0.024(3) 0.022(4) -0.041(4)
C13 0.054(3) 0.040(3) 0.038(3) -0.012(2) 0.003(3) -0.011(2)
C14 0.041(3) 0.036(3) 0.031(3) -0.006(2) -0.003(2) -0.007(2)
C15 0.039(3) 0.043(3) 0.047(3) -0.003(2) 0.001(3) -0.013(2)
C16 0.030(3) 0.043(3) 0.042(3) -0.007(2) 0.004(2) -0.005(2)
C17 0.029(3) 0.035(3) 0.033(3) -0.007(2) -0.006(2) -0.004(2)
C18 0.032(3) 0.038(3) 0.029(3) -0.005(2) 0.001(2) -0.005(2)
C19 0.030(3) 0.037(3) 0.034(3) -0.001(2) 0.004(2) -0.005(2)
C20 0.040(3) 0.044(3) 0.041(3) -0.003(2) 0.000(3) -0.004(2)
C21 0.036(3) 0.072(4) 0.046(3) 0.005(3) -0.004(3) -0.003(3)
C22 0.046(4) 0.049(4) 0.068(4) 0.009(3) 0.000(3) 0.005(3)
C23 0.050(4) 0.037(3) 0.082(4) 0.004(3) 0.005(3) -0.006(3)
C24 0.039(3) 0.047(3) 0.061(4) -0.006(3) -0.002(3) -0.013(3)
C25 0.034(3) 0.033(3) 0.031(3) -0.002(2) -0.002(2) -0.007(2)
C26 0.042(3) 0.054(3) 0.039(3) -0.012(2) -0.001(3) -0.019(3)
C27 0.055(4) 0.069(4) 0.040(3) -0.020(3) 0.011(3) -0.020(3)
C28 0.044(3) 0.059(4) 0.050(4) -0.007(3) 0.015(3) -0.010(3)
C29 0.038(3) 0.062(4) 0.052(4) -0.007(3) -0.001(3) -0.025(3)
C30 0.047(3) 0.040(3) 0.035(3) -0.004(2) 0.003(3) -0.010(2)
C31 0.032(3) 0.035(3) 0.033(3) -0.003(2) 0.002(2) -0.006(2)
C32 0.043(3) 0.042(3) 0.046(3) -0.012(2) 0.002(3) 0.000(2)
C33 0.053(3) 0.049(3) 0.040(3) -0.020(3) 0.007(3) -0.009(3)
C34 0.052(3) 0.043(3) 0.028(3) -0.010(2) 0.005(2) -0.023(3)
C35 0.062(4) 0.045(3) 0.031(3) -0.004(2) -0.003(3) -0.022(3)
C36 0.040(3) 0.039(3) 0.037(3) -0.006(2) 0.000(2) -0.014(2)
C37 0.057(4) 0.051(3) 0.043(3) -0.012(3) -0.006(3) -0.004(3)
C38 0.078(4) 0.071(4) 0.037(3) -0.009(3) -0.017(3) -0.018(4)
C39 0.073(4) 0.056(4) 0.055(4) 0.002(3) -0.024(3) -0.021(3)
C40 0.054(4) 0.052(3) 0.065(4) -0.007(3) -0.012(3) -0.008(3)
C41 0.054(3) 0.045(3) 0.049(3) -0.014(3) 0.001(3) -0.015(3)
C42 0.049(3) 0.037(3) 0.037(3) -0.010(2) 0.001(3) -0.013(2)
C43 0.059(4) 0.057(3) 0.042(3) -0.011(3) 0.008(3) -0.025(3)
C44 0.070(5) 0.077(4) 0.069(4) -0.025(4) 0.025(4) -0.041(4)
C45 0.052(4) 0.074(5) 0.115(6) -0.026(4) 0.020(4) -0.030(4)
C46 0.050(4) 0.077(5) 0.102(6) -0.009(4) -0.019(4) -0.021(4)
C47 0.060(4) 0.064(4) 0.056(4) -0.005(3) -0.002(3) -0.026(3)
N1 0.030(2) 0.038(2) 0.040(3) -0.0065(19) 0.002(2) -0.006(2)
N2 0.034(2) 0.037(2) 0.035(3) -0.0055(19) 0.001(2) -0.0012(19)
P1 0.0348(7) 0.0370(7) 0.0371(8) -0.0114(6) 0.0026(6) -0.0076(6)
P2 0.0447(8) 0.0410(7) 0.0294(7) -0.0088(6) 0.0013(6) -0.0132(6)
Cu1 0.0413(4) 0.0445(4) 0.0366(4) -0.0136(3) 0.0029(3) -0.0113(3)
I1 0.0403(2) 0.0674(3) 0.0747(3) -0.0102(2) 0.01699(19) -0.01486(18)

loop_
_atom_type_symbol
_atom_type_description
_atom_type_scat_dispersion_real
_atom_type_scat_dispersion_imag
_atom_type_scat_source
C C 0.0033 0.0016 'International Tables Vol C Tables 4.2.6.8 and 6.1.1.4'
H H 0.0000 0.0000 'International Tables Vol C Tables 4.2.6.8 and 6.1.1.4'
N N 0.0061 0.0033 'International Tables Vol C Tables 4.2.6.8 and 6.1.1.4'
P P 0.1023 0.0942 'International Tables Vol C Tables 4.2.6.8 and 6.1.1.4'
Cu Cu 0.3201 1.2651 'International Tables Vol C Tables 4.2.6.8 and 6.1.1.4'
I I -0.4742 1.8119 'International Tables Vol C Tables 4.2.6.8 and 6.1.1.4'

loop_
_geom_angle_atom_site_label_1
_geom_angle_atom_site_label_2
_geom_angle_atom_site_label_3
_geom_angle
C6 C1 C2 118.6(5)
C6 C1 P1 123.9(4)
C2 C1 P1 117.5(4)
C3 C2 C1 120.4(5)
C3 C2 H2 119.8
C1 C2 H2 119.8
C4 C3 C2 120.2(5)
C4 C3 H3 119.9
C2 C3 H3 119.9
C5 C4 C3 119.2(5)
C5 C4 H4 120.4
C3 C4 H4 120.4
C4 C5 C6 121.7(6)
C4 C5 H5 119.1
C6 C5 H5 119.1
C1 C6 C5 119.8(5)
C1 C6 H6 120.1
C5 C6 H6 120.1
C12 C7 C8 118.0(5)
C12 C7 P1 117.4(4)
C8 C7 P1 124.6(4)
C7 C8 C9 120.7(6)
C7 C8 H8 119.6
C9 C8 H8 119.6
C10 C9 C8 118.7(6)
C10 C9 H9 120.6
C8 C9 H9 120.6
C11 C10 C9 120.8(7)
C11 C10 H10 119.6
C9 C10 H10 119.6
C10 C11 C12 120.2(7)
C10 C11 H11 119.9
C12 C11 H11 119.9
C7 C12 C11 121.4(6)
C7 C12 H12 119.3
C11 C12 H12 119.3
C14 C13 P1 111.2(3)
C14 C13 H13A 109.4
P1 C13 H13A 109.4
C14 C13 H13B 109.4
P1 C13 H13B 109.4
H13A C13 H13B 108.0
C15 C14 N1 107.3(4)
C15 C14 C13 132.8(5)
N1 C14 C13 120.0(4)
C14 C15 C16 107.3(4)
C14 C15 H15 126.3
C16 C15 H15 126.3
C17 C16 C15 109.5(4)
C17 C16 H16 125.3
C15 C16 H16 125.3
C16 C17 N1 105.4(4)
C16 C17 C18 131.7(4)
N1 C17 C18 121.1(4)
C31 C18 C17 103.0(3)
C31 C18 C19 110.4(4)
C17 C18 C19 113.7(4)
C31 C18 C25 112.6(4)
C17 C18 C25 110.8(4)
C19 C18 C25 106.4(3)
C24 C19 C20 118.5(4)
C24 C19 C18 119.3(4)
C20 C19 C18 122.0(4)
C19 C20 C21 120.0(5)
C19 C20 H20 120.0
C21 C20 H20 120.0
C22 C21 C20 120.1(5)
C22 C21 H21 120.0
C20 C21 H21 120.0
C23 C22 C21 120.1(5)
C23 C22 H22 119.9
C21 C22 H22 119.9
C22 C23 C24 120.4(5)
C22 C23 H23 119.8
C24 C23 H23 119.8
C23 C24 C19 120.9(5)
C23 C24 H24 119.5
C19 C24 H24 119.5
C30 C25 C26 118.2(4)
C30 C25 C18 121.9(4)
C26 C25 C18 119.8(4)
C27 C26 C25 120.5(5)
C27 C26 H26 119.8
C25 C26 H26 119.8
C28 C27 C26 120.7(5)
C28 C27 H27 119.7
C26 C27 H27 119.7
C27 C28 C29 119.3(5)
C27 C28 H28 120.3
C29 C28 H28 120.3
C28 C29 C30 120.1(5)
C28 C29 H29 119.9
C30 C29 H29 119.9
C25 C30 C29 121.1(5)
C25 C30 H30 119.4
C29 C30 H30 119.4
C32 C31 N2 105.8(4)
C32 C31 C18 133.9(4)
N2 C31 C18 119.7(4)
C31 C32 C33 108.6(4)
C31 C32 H32 125.7
C33 C32 H32 125.7
C34 C33 C32 107.8(4)
C34 C33 H33 126.1
C32 C33 H33 126.1
C33 C34 N2 107.1(4)
C33 C34 C35 131.9(4)
N2 C34 C35 121.0(4)
C34 C35 P2 114.5(3)
C34 C35 H35A 108.6
P2 C35 H35A 108.6
C34 C35 H35B 108.6
P2 C35 H35B 108.6
H35A C35 H35B 107.6
C41 C36 C37 118.1(5)
C41 C36 P2 118.9(4)
C37 C36 P2 122.9(4)
C38 C37 C36 121.0(5)
C38 C37 H37 119.5
C36 C37 H37 119.5
C39 C38 C37 119.5(5)
C39 C38 H38 120.3
C37 C38 H38 120.3
C40 C39 C38 120.5(5)
C40 C39 H39 119.8
C38 C39 H39 119.8
C39 C40 C41 120.3(5)
C39 C40 H40 119.8
C41 C40 H40 119.8
C36 C41 C40 120.6(5)
C36 C41 H41 119.7
C40 C41 H41 119.7
C43 C42 C47 117.5(5)
C43 C42 P2 125.1(4)
C47 C42 P2 117.3(4)
C42 C43 C44 121.1(5)
C42 C43 H43 119.4
C44 C43 H43 119.4
C45 C44 C43 120.0(6)
C45 C44 H44 120.0
C43 C44 H44 120.0
C46 C45 C44 120.8(6)
C46 C45 H45 119.6
C44 C45 H45 119.6
C45 C46 C47 119.7(6)
C45 C46 H46 120.2
C47 C46 H46 120.2
C42 C47 C46 121.0(6)
C42 C47 H47 119.5
C46 C47 H47 119.5
C14 N1 C17 110.5(4)
C14 N1 H1N 127(4)
C17 N1 H1N 122(4)
C34 N2 C31 110.6(4)
C34 N2 H2N 124(4)
C31 N2 H2N 125(4)
C7 P1 C1 104.4(2)
C7 P1 C13 106.0(2)
C1 P1 C13 102.3(2)
C7 P1 Cu1 117.09(17)
C1 P1 Cu1 117.58(16)
C13 P1 Cu1 107.95(16)
C36 P2 C42 107.5(2)
C36 P2 C35 100.3(2)
C42 P2 C35 104.6(2)
C36 P2 Cu1 114.22(17)
C42 P2 Cu1 113.63(16)
C35 P2 Cu1 115.27(16)
P1 Cu1 P2 131.28(5)
P1 Cu1 I1 115.00(4)
P2 Cu1 I1 113.15(4)

loop_
_geom_bond_atom_site_label_1
_geom_bond_atom_site_label_2
_geom_bond_distance
C1 C6 1.386(6)
C1 C2 1.391(7)
C1 P1 1.827(5)
C2 C3 1.390(7)
C2 H2 0.9300
C3 C4 1.382(8)
C3 H3 0.9300
C4 C5 1.350(8)
C4 H4 0.9300
C5 C6 1.391(7)
C5 H5 0.9300
C6 H6 0.9300
C7 C12 1.370(7)
C7 C8 1.376(7)
C7 P1 1.822(5)
C8 C9 1.389(8)
C8 H8 0.9300
C9 C10 1.379(9)
C9 H9 0.9300
C10 C11 1.333(9)
C10 H10 0.9300
C11 C12 1.371(8)
C11 H11 0.9300
C12 H12 0.9300
C13 C14 1.499(6)
C13 P1 1.841(5)
C13 H13A 0.9700
C13 H13B 0.9700
C14 C15 1.356(6)
C14 N1 1.374(6)
C15 C16 1.406(6)
C15 H15 0.9300
C16 C17 1.362(6)
C16 H16 0.9300
C17 N1 1.382(5)
C17 C18 1.527(6)
C18 C31 1.525(6)
C18 C19 1.545(6)
C18 C25 1.548(6)
C19 C24 1.384(6)
C19 C20 1.387(6)
C20 C21 1.406(6)
C20 H20 0.9300
C21 C22 1.367(7)
C21 H21 0.9300
C22 C23 1.366(7)
C22 H22 0.9300
C23 C24 1.383(7)
C23 H23 0.9300
C24 H24 0.9300
C25 C30 1.376(6)
C25 C26 1.390(6)
C26 C27 1.378(7)
C26 H26 0.9300
C27 C28 1.372(7)
C27 H27 0.9300
C28 C29 1.373(7)
C28 H28 0.9300
C29 C30 1.383(7)
C29 H29 0.9300
C30 H30 0.9300
C31 C32 1.356(6)
C31 N2 1.383(5)
C32 C33 1.417(6)
C32 H32 0.9300
C33 C34 1.349(6)
C33 H33 0.9300
C34 N2 1.368(6)
C34 C35 1.495(6)
C35 P2 1.848(5)
C35 H35A 0.9700
C35 H35B 0.9700
C36 C41 1.377(6)
C36 C37 1.395(7)
C36 P2 1.813(5)
C37 C38 1.380(7)
C37 H37 0.9300
C38 C39 1.371(8)
C38 H38 0.9300
C39 C40 1.361(7)
C39 H39 0.9300
C40 C41 1.385(7)
C40 H40 0.9300
C41 H41 0.9300
C42 C43 1.380(7)
C42 C47 1.385(7)
C42 P2 1.819(5)
C43 C44 1.385(7)
C43 H43 0.9300
C44 C45 1.354(8)
C44 H44 0.9300
C45 C46 1.353(9)
C45 H45 0.9300
C46 C47 1.392(8)
C46 H46 0.9300
C47 H47 0.9300
N1 H1N 0.74(5)
N2 H2N 0.76(4)
P1 Cu1 2.2456(14)
P2 Cu1 2.2500(14)
Cu1 I1 2.5404(7)

loop_
_geom_hbond_atom_site_label_D
_geom_hbond_atom_site_label_H
_geom_hbond_atom_site_label_A
_geom_hbond_distance_DH
_geom_hbond_distance_HA
_geom_hbond_distance_DA
_geom_hbond_angle_DHA
N2 H2N I1 0.76(4) 2.98(5) 3.723(4) 167(5)
N1 H1N I1 0.74(5) 3.39(5) 3.915(4) 131(5)

loop_
_geom_torsion_atom_site_label_1
_geom_torsion_atom_site_label_2
_geom_torsion_atom_site_label_3
_geom_torsion_atom_site_label_4
_geom_torsion
C6 C1 C2 C3 0.7(7)
P1 C1 C2 C3 -179.9(4)
C1 C2 C3 C4 -3.0(8)
C2 C3 C4 C5 2.8(8)
C3 C4 C5 C6 -0.4(8)
C2 C1 C6 C5 1.7(7)
P1 C1 C6 C5 -177.6(4)
C4 C5 C6 C1 -1.9(8)
C12 C7 C8 C9 2.1(8)
P1 C7 C8 C9 -179.0(4)
C7 C8 C9 C10 -3.6(9)
C8 C9 C10 C11 3.0(11)
C9 C10 C11 C12 -1.0(11)
C8 C7 C12 C11 0.0(9)
P1 C7 C12 C11 -179.0(5)
C10 C11 C12 C7 -0.6(11)
P1 C13 C14 C15 -77.5(6)
P1 C13 C14 N1 101.8(4)
N1 C14 C15 C16 -0.1(5)
C13 C14 C15 C16 179.3(5)
C14 C15 C16 C17 0.3(6)
C15 C16 C17 N1 -0.3(5)
C15 C16 C17 C18 -164.6(4)
C16 C17 C18 C31 67.6(6)
N1 C17 C18 C31 -94.7(5)
C16 C17 C18 C19 -51.9(6)
N1 C17 C18 C19 145.8(4)
C16 C17 C18 C25 -171.7(5)
N1 C17 C18 C25 26.0(6)
C31 C18 C19 C24 54.8(5)
C17 C18 C19 C24 170.1(4)
C25 C18 C19 C24 -67.7(5)
C31 C18 C19 C20 -130.2(5)
C17 C18 C19 C20 -15.0(6)
C25 C18 C19 C20 107.3(5)
C24 C19 C20 C21 -0.4(7)
C18 C19 C20 C21 -175.4(4)
C19 C20 C21 C22 -0.1(8)
C20 C21 C22 C23 0.4(9)
C21 C22 C23 C24 -0.2(9)
C22 C23 C24 C19 -0.4(8)
C20 C19 C24 C23 0.6(7)
C18 C19 C24 C23 175.8(5)
C31 C18 C25 C30 -15.4(6)
C17 C18 C25 C30 -130.2(4)
C19 C18 C25 C30 105.7(5)
C31 C18 C25 C26 167.0(4)
C17 C18 C25 C26 52.2(5)
C19 C18 C25 C26 -71.8(5)
C30 C25 C26 C27 1.3(7)
C18 C25 C26 C27 179.0(4)
C25 C26 C27 C28 0.2(8)
C26 C27 C28 C29 -1.4(8)
C27 C28 C29 C30 1.0(8)
C26 C25 C30 C29 -1.7(7)
C18 C25 C30 C29 -179.3(4)
C28 C29 C30 C25 0.5(7)
C17 C18 C31 C32 -109.7(6)
C19 C18 C31 C32 12.1(7)
C25 C18 C31 C32 130.9(5)
C17 C18 C31 N2 60.6(5)
C19 C18 C31 N2 -177.7(4)
C25 C18 C31 N2 -58.9(5)
N2 C31 C32 C33 0.3(5)
C18 C31 C32 C33 171.4(5)
C31 C32 C33 C34 -0.3(6)
C32 C33 C34 N2 0.2(5)
C32 C33 C34 C35 -177.3(5)
C33 C34 C35 P2 117.7(5)
N2 C34 C35 P2 -59.6(5)
C41 C36 C37 C38 -1.1(8)
P2 C36 C37 C38 -177.3(4)
C36 C37 C38 C39 1.0(8)
C37 C38 C39 C40 0.1(9)
C38 C39 C40 C41 -1.2(8)
C37 C36 C41 C40 0.1(7)
P2 C36 C41 C40 176.4(4)
C39 C40 C41 C36 1.0(8)
C47 C42 C43 C44 0.5(8)
P2 C42 C43 C44 -175.3(4)
C42 C43 C44 C45 -0.6(9)
C43 C44 C45 C46 0.4(10)
C44 C45 C46 C47 -0.1(10)
C43 C42 C47 C46 -0.2(8)
P2 C42 C47 C46 176.0(5)
C45 C46 C47 C42 0.0(9)
C15 C14 N1 C17 0.0(5)
C13 C14 N1 C17 -179.5(4)
C16 C17 N1 C14 0.2(5)
C18 C17 N1 C14 166.6(4)
C33 C34 N2 C31 0.0(5)
C35 C34 N2 C31 177.8(4)
C32 C31 N2 C34 -0.1(5)
C18 C31 N2 C34 -172.8(4)
C12 C7 P1 C1 97.1(4)
C8 C7 P1 C1 -81.8(5)
C12 C7 P1 C13 -155.3(4)
C8 C7 P1 C13 25.7(5)
C12 C7 P1 Cu1 -34.8(5)
C8 C7 P1 Cu1 146.2(4)
C6 C1 P1 C7 -1.2(5)
C2 C1 P1 C7 179.4(4)
C6 C1 P1 C13 -111.6(4)
C2 C1 P1 C13 69.1(4)
C6 C1 P1 Cu1 130.5(4)
C2 C1 P1 Cu1 -48.9(4)
C14 C13 P1 C7 76.6(4)
C14 C13 P1 C1 -174.2(3)
C14 C13 P1 Cu1 -49.6(4)
C41 C36 P2 C42 127.8(4)
C37 C36 P2 C42 -56.0(5)
C41 C36 P2 C35 -123.1(4)
C37 C36 P2 C35 53.0(5)
C41 C36 P2 Cu1 0.7(4)
C37 C36 P2 Cu1 176.9(4)
C43 C42 P2 C36 -5.8(5)
C47 C42 P2 C36 178.4(4)
C43 C42 P2 C35 -111.8(4)
C47 C42 P2 C35 72.4(4)
C43 C42 P2 Cu1 121.6(4)
C47 C42 P2 Cu1 -54.2(4)
C34 C35 P2 C36 -174.0(4)
C34 C35 P2 C42 -62.7(4)
C34 C35 P2 Cu1 62.9(4)
C7 P1 Cu1 P2 -2.3(2)
C1 P1 Cu1 P2 -127.93(18)
C13 P1 Cu1 P2 117.18(18)
C7 P1 Cu1 I1 -172.83(18)
C1 P1 Cu1 I1 61.50(18)
C13 P1 Cu1 I1 -53.39(18)
C36 P2 Cu1 P1 103.32(17)
C42 P2 Cu1 P1 -20.57(19)
C35 P2 Cu1 P1 -141.32(18)
C36 P2 Cu1 I1 -85.97(17)
C42 P2 Cu1 I1 150.14(17)
C35 P2 Cu1 I1 29.39(19)
